data_7152036
loop_
_publ_author_name
'Bhabak, Krishna P.'
'Satheeshkumar, Kandhan'
'Jayavelu, Subramaniam'
'Mugesh, Govindasamy'

_publ_section_title
;
 Inhibition of peroxynitrite- and peroxidase-mediated protein tyrosine
 nitration by imidazole-based thiourea and selenourea derivatives.
;
_journal_issue 21
_journal_name_full 'Organic &amp; biomolecular chemistry'
_journal_page_first 7343
_journal_page_last 7350
_journal_paper_doi 10.1039/c1ob05773a
_journal_volume 9
_journal_year 2011
_chemical_formula_moiety 'C12 H18 N4 Se2'
_chemical_formula_sum 'C12 H18 N4 Se2'
_chemical_formula_weight 376.22
_chemical_name_systematic ?
_space_group_IT_number 15
_symmetry_cell_setting monoclinic
_symmetry_space_group_name_Hall '-C 2yc'
_symmetry_space_group_name_H-M 'C 1 2/c 1'
_atom_sites_solution_hydrogens geom
_atom_sites_solution_primary direct
_atom_sites_solution_secondary difmap
_audit_creation_method SHELXL-97
_cell_angle_alpha 90.00
_cell_angle_beta 107.566(3)
_cell_angle_gamma 90.00
_cell_formula_units_Z 4
_cell_length_a 11.5510(6)
_cell_length_b 8.8676(4)
_cell_length_c 14.6690(9)
_cell_measurement_reflns_used 1328
_cell_measurement_temperature 291(2)
_cell_measurement_theta_max 25.5
_cell_measurement_theta_min 2.9
_cell_volume 1432.48(13)
_computing_cell_refinement 'Bruker SMART'
_computing_data_collection 'Bruker SMART'
_computing_data_reduction 'Bruker SAINT'
_computing_molecular_graphics 'Ortep-3 for windows (Farrugia, 1997)'
_computing_publication_material 'WinGX publication routines (Farrugia, 1999)'
_computing_structure_refinement 'SHELXL-97 (Sheldrick, 1997)'
_computing_structure_solution 'SHELXL-97 (Sheldrick, 1997)'
_diffrn_ambient_temperature 291(2)
_diffrn_measured_fraction_theta_full 0.998
_diffrn_measured_fraction_theta_max 0.998
_diffrn_measurement_device_type 'CCD area detector'
_diffrn_measurement_method 'phi and omega scans'
_diffrn_radiation_monochromator graphite
_diffrn_radiation_source 'fine-focus sealed tube'
_diffrn_radiation_type MoK\a
_diffrn_radiation_wavelength 0.71073
_diffrn_reflns_av_R_equivalents 0.0372
_diffrn_reflns_av_sigmaI/netI 0.0319
_diffrn_reflns_limit_h_max 11
_diffrn_reflns_limit_h_min -13
_diffrn_reflns_limit_k_max 10
_diffrn_reflns_limit_k_min -10
_diffrn_reflns_limit_l_max 17
_diffrn_reflns_limit_l_min -17
_diffrn_reflns_number 6011
_diffrn_reflns_theta_full 25.00
_diffrn_reflns_theta_max 25.45
_diffrn_reflns_theta_min 2.91
_exptl_absorpt_coefficient_mu 5.151
_exptl_absorpt_correction_T_max 0.5769
_exptl_absorpt_correction_T_min 0.3368
_exptl_absorpt_correction_type empirical
_exptl_absorpt_process_details SADABS
_exptl_crystal_colour Yellow
_exptl_crystal_density_diffrn 1.744
_exptl_crystal_density_method 'not measured'
_exptl_crystal_description Rectangular
_exptl_crystal_F_000 744
_exptl_crystal_size_max 0.27
_exptl_crystal_size_mid 0.15
_exptl_crystal_size_min 0.12
_refine_diff_density_max 1.866
_refine_diff_density_min -0.356
_refine_diff_density_rms 0.119
_refine_ls_extinction_method none
_refine_ls_goodness_of_fit_ref 1.047
_refine_ls_hydrogen_treatment constr
_refine_ls_matrix_type full
_refine_ls_number_parameters 83
_refine_ls_number_reflns 1328
_refine_ls_number_restraints 0
_refine_ls_restrained_S_all 1.047
_refine_ls_R_factor_all 0.0576
_refine_ls_R_factor_gt 0.0404
_refine_ls_shift/su_max 0.000
_refine_ls_shift/su_mean 0.000
_refine_ls_structure_factor_coef Fsqd
_refine_ls_weighting_details 'calc w=1/[\s^2^(Fo^2^)+(0.0688P)^2^+1.2198P] where P=(Fo^2^+2Fc^2^)/3'
_refine_ls_weighting_scheme calc
_refine_ls_wR_factor_gt 0.0982
_refine_ls_wR_factor_ref 0.1100
_reflns_number_gt 1027
_reflns_number_total 1328
_reflns_threshold_expression >2sigma(I)
_cod_data_source_file c1ob05773a.txt
_cod_data_source_block kpb4se
_cod_depositor_comments
;
The following automatic conversions were performed:

'_symmetry_cell_setting' value 'Monoclinic' changed to 'monoclinic'
according to /home/saulius/struct/CIF-dictionaries/cif_core.dic
dictionary named 'cif_core.dic' version 2.4.1 from
2010-06-29.

'_exptl_absorpt_correction_type' value 'Empirical'
changed to 'empirical' according to
/home/saulius/struct/CIF-dictionaries/cif_core.dic dictionary named
'cif_core.dic' version 2.4.1 from 2010-06-29.

Automatic conversion script
Id: cif_fix_values 1715 2011-07-08 13:25:40Z adriana 
;
_cod_original_sg_symbol_H-M C2/c
_cod_database_code 7152036

loop_
_symmetry_equiv_pos_as_xyz
'x, y, z'
'-x, y, -z+1/2'
'x+1/2, y+1/2, z'
'-x+1/2, y+1/2, -z+1/2'
'-x, -y, -z'
'x, -y, z-1/2'
'-x+1/2, -y+1/2, -z'
'x+1/2, -y+1/2, z-1/2'

loop_
_atom_site_label
_atom_site_type_symbol
_atom_site_fract_x
_atom_site_fract_y
_atom_site_fract_z
_atom_site_U_iso_or_equiv
_atom_site_adp_type
_atom_site_occupancy
_atom_site_symmetry_multiplicity
_atom_site_calc_flag
_atom_site_refinement_flags
Se1 Se 0.24350(4) 0.15095(5) 0.64148(3) 0.0439(2) Uani 1 1 d .
N1 N 0.0107(3) 0.2791(4) 0.6290(2) 0.0313(8) Uani 1 1 d .
N2 N 0.0063(3) 0.0359(4) 0.6251(2) 0.0358(8) Uani 1 1 d .
C1 C 0.0803(4) 0.1559(4) 0.6313(3) 0.0286(8) Uani 1 1 d .
C4 C 0.0535(4) 0.4349(5) 0.6326(3) 0.0371(10) Uani 1 1 d .
H4A H 0.1330 0.4418 0.6797 0.045 Uiso 1 1 calc R
H4B H -0.0013 0.4994 0.6537 0.045 Uiso 1 1 calc R
C2 C -0.1089(4) 0.0849(5) 0.6197(3) 0.0454(11) Uani 1 1 d .
H2 H -0.1759 0.0242 0.6155 0.055 Uiso 1 1 calc R
C5 C 0.0620(3) 0.4931(4) 0.5377(3) 0.0335(9) Uani 1 1 d .
H5A H 0.1125 0.4252 0.5143 0.040 Uiso 1 1 calc R
H5B H 0.1010 0.5912 0.5474 0.040 Uiso 1 1 calc R
C3 C -0.1067(4) 0.2346(5) 0.6216(3) 0.0413(10) Uani 1 1 d .
H3 H -0.1720 0.2979 0.6185 0.050 Uiso 1 1 calc R
C6 C 0.0430(5) -0.1211(5) 0.6244(4) 0.0489(12) Uani 1 1 d .
H6A H 0.0892 -0.1331 0.5804 0.073 Uiso 1 1 calc R
H6B H -0.0279 -0.1839 0.6049 0.073 Uiso 1 1 calc R
H6C H 0.0918 -0.1497 0.6874 0.073 Uiso 1 1 calc R

loop_
_atom_site_aniso_label
_atom_site_aniso_U_11
_atom_site_aniso_U_22
_atom_site_aniso_U_33
_atom_site_aniso_U_23
_atom_site_aniso_U_13
_atom_site_aniso_U_12
Se1 0.0251(3) 0.0402(3) 0.0667(4) 0.0068(2) 0.0140(2) 0.00563(17)
N1 0.0260(18) 0.0316(18) 0.0354(19) 0.0002(14) 0.0078(14) 0.0040(14)
N2 0.0289(18) 0.0327(18) 0.044(2) 0.0070(15) 0.0076(15) -0.0013(14)
C1 0.029(2) 0.027(2) 0.030(2) 0.0048(16) 0.0087(17) 0.0025(15)
C4 0.035(2) 0.029(2) 0.044(2) -0.0051(18) 0.0059(19) 0.0050(17)
C2 0.029(2) 0.051(3) 0.056(3) 0.010(2) 0.012(2) -0.004(2)
C5 0.025(2) 0.0243(18) 0.050(3) 0.0009(17) 0.0083(18) 0.0004(15)
C3 0.022(2) 0.050(3) 0.052(3) 0.003(2) 0.0116(19) 0.0077(19)
C6 0.050(3) 0.033(2) 0.060(3) 0.005(2) 0.011(2) -0.002(2)

loop_
_atom_type_symbol
_atom_type_description
_atom_type_scat_dispersion_real
_atom_type_scat_dispersion_imag
_atom_type_scat_source
C C 0.0033 0.0016 'International Tables Vol C Tables 4.2.6.8 and 6.1.1.4'
H H 0.0000 0.0000 'International Tables Vol C Tables 4.2.6.8 and 6.1.1.4'
N N 0.0061 0.0033 'International Tables Vol C Tables 4.2.6.8 and 6.1.1.4'
Se Se -0.0929 2.2259 'International Tables Vol C Tables 4.2.6.8 and 6.1.1.4'

loop_
_geom_angle_atom_site_label_1
_geom_angle_atom_site_label_2
_geom_angle_atom_site_label_3
_geom_angle
_geom_angle_site_symmetry_1
_geom_angle_site_symmetry_3
C1 N1 C3 109.4(3) . .
C1 N1 C4 124.8(3) . .
C3 N1 C4 125.8(3) . .
C1 N2 C2 109.6(3) . .
C1 N2 C6 125.0(4) . .
C2 N2 C6 125.4(4) . .
N2 C1 N1 106.0(3) . .
N2 C1 Se1 126.7(3) . .
N1 C1 Se1 127.4(3) . .
N1 C4 C5 113.8(3) . .
N1 C4 H4A 108.8 . .
C5 C4 H4A 108.8 . .
N1 C4 H4B 108.8 . .
C5 C4 H4B 108.8 . .
H4A C4 H4B 107.7 . .
C3 C2 N2 107.6(4) . .
C3 C2 H2 126.2 . .
N2 C2 H2 126.2 . .
C4 C5 C5 112.7(4) . 5_566
C4 C5 H5A 109.0 . .
C5 C5 H5A 109.0 5_566 .
C4 C5 H5B 109.0 . .
C5 C5 H5B 109.0 5_566 .
H5A C5 H5B 107.8 . .
C2 C3 N1 107.4(4) . .
C2 C3 H3 126.3 . .
N1 C3 H3 126.3 . .
N2 C6 H6A 109.5 . .
N2 C6 H6B 109.5 . .
H6A C6 H6B 109.5 . .
N2 C6 H6C 109.5 . .
H6A C6 H6C 109.5 . .
H6B C6 H6C 109.5 . .

loop_
_geom_bond_atom_site_label_1
_geom_bond_atom_site_label_2
_geom_bond_distance
_geom_bond_site_symmetry_2
Se1 C1 1.846(4) .
N1 C1 1.352(5) .
N1 C3 1.384(5) .
N1 C4 1.463(5) .
N2 C1 1.351(5) .
N2 C2 1.379(5) .
N2 C6 1.456(5) .
C4 C5 1.515(6) .
C4 H4A 0.9700 .
C4 H4B 0.9700 .
C2 C3 1.328(7) .
C2 H2 0.9300 .
C5 C5 1.527(7) 5_566
C5 H5A 0.9700 .
C5 H5B 0.9700 .
C3 H3 0.9300 .
C6 H6A 0.9600 .
C6 H6B 0.9600 .
C6 H6C 0.9600 .
